data_2232199
loop_
_publ_author_name
'Wu, Chunli'
'Lei, Wei'
'Ma, Huiyan'
'Qiao, Jiabin'
'Li, Aixing'

_publ_section_title
;
 (2,4-Difluorophenyl)[1-(1<i>H</i>-1,2,4-triazol-1-yl)cyclopropyl]methanone
;
_journal_coeditor_code CV5156
_journal_issue 11
_journal_name_full 'Acta Crystallographica Section E'
_journal_page_first o2913
_journal_paper_doi 10.1107/S1600536811040037
_journal_volume 67
_journal_year 2011
_chemical_formula_iupac 'C12 H9 F2 N3 O'
_chemical_formula_moiety 'C12 H9 F2 N3 O'
_chemical_formula_sum 'C12 H9 F2 N3 O'
_chemical_formula_weight 249.22
_chemical_melting_point 362.15
_chemical_name_systematic
;
(2,4-Difluorophenyl)[1-(1<i>H</i>-1,2,4-triazol-1-yl)cyclopropyl]methanone
;
_space_group_IT_number 2
_symmetry_cell_setting triclinic
_symmetry_space_group_name_Hall '-P 1'
_symmetry_space_group_name_H-M 'P -1'
_atom_sites_solution_hydrogens geom
_atom_sites_solution_primary direct
_atom_sites_solution_secondary difmap
_audit_creation_method SHELXL-97
_cell_angle_alpha 73.6520(10)
_cell_angle_beta 84.202(2)
_cell_angle_gamma 69.2600(10)
_cell_formula_units_Z 4
_cell_length_a 9.6067(11)
_cell_length_b 11.4840(13)
_cell_length_c 11.9127(14)
_cell_measurement_reflns_used 2449
_cell_measurement_temperature 298(2)
_cell_measurement_theta_max 52.476
_cell_measurement_theta_min 4.884
_cell_volume 1179.4(2)
_computing_cell_refinement '<i>R-AXIS II Software</i> (Rigaku, 1997)'
_computing_data_collection '<i>R-AXIS II Software</i> (Rigaku, 1997)'
_computing_data_reduction '<i>R-AXIS II Software</i> (Rigaku, 1997)'
_computing_molecular_graphics 'TEXSAN (Molecular Structure Corporation, 1992)'
_computing_publication_material 'SHELXL97 (Sheldrick, 2008)'
_computing_structure_refinement 'SHELXL97 (Sheldrick, 2008)'
_computing_structure_solution 'SHELXS97 (Sheldrick, 2008)'
_diffrn_ambient_temperature 298(2)
_diffrn_measured_fraction_theta_full 0.979
_diffrn_measured_fraction_theta_max 0.979
_diffrn_measurement_device_type 'Rigaku R-AXIS CCD detector'
_diffrn_measurement_method '\f and \w'
_diffrn_radiation_monochromator graphite
_diffrn_radiation_source 'fine-focus sealed tube'
_diffrn_radiation_type MoK\a
_diffrn_radiation_wavelength 0.71073
_diffrn_reflns_av_R_equivalents 0.0168
_diffrn_reflns_av_sigmaI/netI 0.0343
_diffrn_reflns_limit_h_max 11
_diffrn_reflns_limit_h_min -10
_diffrn_reflns_limit_k_max 12
_diffrn_reflns_limit_k_min -13
_diffrn_reflns_limit_l_max 14
_diffrn_reflns_limit_l_min -13
_diffrn_reflns_number 5900
_diffrn_reflns_theta_full 25.01
_diffrn_reflns_theta_max 25.01
_diffrn_reflns_theta_min 2.44
_exptl_absorpt_coefficient_mu 0.115
_exptl_absorpt_correction_T_max 0.9864
_exptl_absorpt_correction_T_min 0.9830
_exptl_absorpt_correction_type multi-scan
_exptl_absorpt_process_details '(ABSCOR; Higashi, 1995)'
_exptl_crystal_colour colourless
_exptl_crystal_density_diffrn 1.404
_exptl_crystal_density_method 'not measured'
_exptl_crystal_description block
_exptl_crystal_F_000 512
_exptl_crystal_size_max 0.49
_exptl_crystal_size_mid 0.40
_exptl_crystal_size_min 0.38
_refine_diff_density_max 0.144
_refine_diff_density_min -0.159
_refine_ls_extinction_coef 0.0200(19)
_refine_ls_extinction_expression Fc^*^=kFc[1+0.001xFc^2^\l^3^/sin(2\q)]^-1/4^
_refine_ls_extinction_method 'SHELXL97 (Sheldrick, 2008)'
_refine_ls_goodness_of_fit_ref 1.022
_refine_ls_hydrogen_treatment constr
_refine_ls_matrix_type full
_refine_ls_number_parameters 326
_refine_ls_number_reflns 4080
_refine_ls_number_restraints 0
_refine_ls_restrained_S_all 1.022
_refine_ls_R_factor_all 0.0654
_refine_ls_R_factor_gt 0.0381
_refine_ls_shift/su_max 0.000
_refine_ls_shift/su_mean 0.000
_refine_ls_structure_factor_coef Fsqd
_refine_ls_weighting_details 'calc w=1/[\s^2^(Fo^2^)+(0.0469P)^2^+0.2296P] where P=(Fo^2^+2Fc^2^)/3'
_refine_ls_weighting_scheme calc
_refine_ls_wR_factor_gt 0.0910
_refine_ls_wR_factor_ref 0.1106
_reflns_number_gt 2816
_reflns_number_total 4080
_reflns_threshold_expression I>2sigma(I)
_cod_data_source_file cv5156.cif
_cod_data_source_block I
_cod_database_code 2232199
_cod_database_fobs_code 2232199

loop_
_symmetry_equiv_pos_as_xyz
'x, y, z'
'-x, -y, -z'

loop_
_atom_site_type_symbol
_atom_site_label
_atom_site_fract_x
_atom_site_fract_y
_atom_site_fract_z
_atom_site_U_iso_or_equiv
_atom_site_adp_type
_atom_site_calc_flag
_atom_site_refinement_flags
_atom_site_occupancy
_atom_site_symmetry_multiplicity
F F1 1.40947(15) 0.64219(16) 0.00685(15) 0.1017(5) Uani d . 1 1
F F2 0.96387(13) 0.81942(11) 0.18986(12) 0.0717(4) Uani d . 1 1
F F3 0.93617(18) 0.62666(18) 0.51796(17) 0.1195(6) Uani d . 1 1
F F4 0.49568(16) 0.58407(11) 0.69708(13) 0.0857(4) Uani d . 1 1
C C1 1.2783(2) 0.6334(2) 0.0552(2) 0.0647(6) Uani d . 1 1
C C2 1.2443(2) 0.5265(2) 0.0588(2) 0.0668(6) Uani d . 1 1
H H2A 1.3102 0.4597 0.0302 0.080 Uiso calc R 1 1
C C3 1.1099(2) 0.52091(19) 0.10591(18) 0.0584(5) Uani d . 1 1
H H3A 1.0851 0.4485 0.1102 0.070 Uiso calc R 1 1
C C4 1.0094(2) 0.62149(17) 0.14757(16) 0.0478(5) Uani d . 1 1
C C5 1.0544(2) 0.72398(18) 0.14347(17) 0.0512(5) Uani d . 1 1
C C6 1.1876(2) 0.7330(2) 0.09827(18) 0.0591(6) Uani d . 1 1
H H6A 1.2151 0.8033 0.0969 0.071 Uiso calc R 1 1
C C7 0.8640(2) 0.61067(19) 0.19488(18) 0.0556(5) Uani d . 1 1
C C8 0.7238(2) 0.72473(17) 0.16397(16) 0.0463(5) Uani d . 1 1
C C9 0.5788(2) 0.7042(2) 0.1994(2) 0.0678(6) Uani d . 1 1
H H9A 0.4949 0.7541 0.1470 0.081 Uiso calc R 1 1
H H9B 0.5817 0.6175 0.2403 0.081 Uiso calc R 1 1
C C10 0.6327(3) 0.7735(2) 0.26206(19) 0.0700(6) Uani d . 1 1
H H10A 0.6689 0.7291 0.3413 0.084 Uiso calc R 1 1
H H10B 0.5820 0.8658 0.2480 0.084 Uiso calc R 1 1
N N2 0.7482(2) 0.78048(16) -0.04611(14) 0.0591(5) Uani d . 1 1
N N3 0.7144(2) 0.99200(16) -0.08345(15) 0.0647(5) Uani d . 1 1
C C13 0.8010(3) 0.6783(3) 0.5629(2) 0.0762(7) Uani d . 1 1
C C14 0.7534(3) 0.8061(2) 0.5600(2) 0.0788(7) Uani d . 1 1
H H14A 0.8135 0.8558 0.5296 0.095 Uiso calc R 1 1
C C15 0.6152(3) 0.8589(2) 0.6032(2) 0.0691(7) Uani d . 1 1
H H15A 0.5821 0.9455 0.6030 0.083 Uiso calc R 1 1
C C16 0.5225(2) 0.78710(18) 0.64746(18) 0.0573(6) Uani d . 1 1
C C17 0.5794(3) 0.65813(19) 0.64870(19) 0.0604(6) Uani d . 1 1
C C18 0.7182(3) 0.6007(2) 0.6075(2) 0.0690(6) Uani d . 1 1
H H18A 0.7540 0.5134 0.6100 0.083 Uiso calc R 1 1
C C19 0.3729(3) 0.8500(2) 0.69230(19) 0.0678(6) Uani d . 1 1
C C20 0.2382(2) 0.83360(19) 0.65607(17) 0.0582(5) Uani d . 1 1
C C21 0.1380(3) 0.7875(3) 0.7494(2) 0.0928(9) Uani d . 1 1
H H21A 0.0900 0.7320 0.7342 0.111 Uiso calc R 1 1
H H21B 0.1660 0.7684 0.8303 0.111 Uiso calc R 1 1
C C22 0.0889(3) 0.9228(3) 0.6814(2) 0.0884(8) Uani d . 1 1
H H22A 0.0864 0.9871 0.7204 0.106 Uiso calc R 1 1
H H22B 0.0105 0.9507 0.6244 0.106 Uiso calc R 1 1
N N6 0.2577(2) 0.69776(17) 0.41577(15) 0.0633(5) Uani d . 1 1
N N5 0.26550(18) 0.87964(14) 0.44550(14) 0.0533(4) Uani d . 1 1
C C12 0.7074(2) 0.94269(18) 0.02927(17) 0.0536(5) Uani d . 1 1
H H12A 0.6907 0.9894 0.0846 0.064 Uiso calc R 1 1
C C11 0.7406(3) 0.8883(2) -0.12474(18) 0.0662(6) Uani d . 1 1
H H11A 0.7525 0.8930 -0.2042 0.079 Uiso calc R 1 1
N N1 0.72688(16) 0.81780(13) 0.05495(12) 0.0423(4) Uani d . 1 1
N N4 0.25081(17) 0.79612(14) 0.54907(13) 0.0464(4) Uani d . 1 1
C C24 0.2467(2) 0.68990(19) 0.52741(19) 0.0588(5) Uani d . 1 1
H H24A 0.2371 0.6190 0.5847 0.071 Uiso calc R 1 1
C C23 0.2694(2) 0.81488(19) 0.37037(18) 0.0542(5) Uani d . 1 1
H H23A 0.2797 0.8479 0.2904 0.065 Uiso calc R 1 1
O O1 0.85746(19) 0.50900(16) 0.25590(17) 0.0984(6) Uani d . 1 1
O O2 0.3590(2) 0.9191(2) 0.75643(18) 0.1132(7) Uani d . 1 1

loop_
_atom_site_aniso_label
_atom_site_aniso_U_11
_atom_site_aniso_U_22
_atom_site_aniso_U_33
_atom_site_aniso_U_12
_atom_site_aniso_U_13
_atom_site_aniso_U_23
F1 0.0625(9) 0.1236(13) 0.1359(14) -0.0376(9) 0.0205(9) -0.0597(11)
F2 0.0660(8) 0.0637(8) 0.0980(10) -0.0180(6) -0.0012(7) -0.0458(7)
F3 0.0818(12) 0.1246(14) 0.1586(17) -0.0256(10) -0.0010(10) -0.0595(13)
F4 0.1023(11) 0.0479(7) 0.1065(11) -0.0320(7) -0.0159(8) -0.0061(7)
C1 0.0459(12) 0.0778(16) 0.0745(15) -0.0183(11) -0.0014(10) -0.0297(13)
C2 0.0566(14) 0.0630(14) 0.0824(16) -0.0086(11) -0.0069(11) -0.0345(12)
C3 0.0601(13) 0.0419(11) 0.0718(14) -0.0118(10) -0.0159(11) -0.0146(10)
C4 0.0504(11) 0.0401(10) 0.0495(11) -0.0122(9) -0.0116(9) -0.0065(8)
C5 0.0519(12) 0.0468(11) 0.0566(12) -0.0101(9) -0.0101(9) -0.0215(9)
C6 0.0542(13) 0.0580(13) 0.0741(15) -0.0230(10) -0.0108(11) -0.0225(11)
C7 0.0643(13) 0.0430(12) 0.0546(12) -0.0207(10) -0.0066(10) -0.0001(9)
C8 0.0522(11) 0.0431(11) 0.0444(11) -0.0203(9) -0.0006(9) -0.0075(8)
C9 0.0594(13) 0.0629(14) 0.0797(16) -0.0295(11) 0.0040(11) -0.0068(12)
C10 0.0797(16) 0.0751(15) 0.0522(13) -0.0272(13) 0.0119(11) -0.0155(11)
N2 0.0828(13) 0.0495(10) 0.0472(10) -0.0189(9) -0.0041(8) -0.0197(8)
N3 0.0933(14) 0.0466(10) 0.0496(11) -0.0238(9) -0.0031(9) -0.0048(8)
C13 0.0669(16) 0.0743(17) 0.0896(18) -0.0180(14) -0.0208(13) -0.0258(14)
C14 0.0871(19) 0.0678(16) 0.0901(18) -0.0367(15) -0.0249(15) -0.0121(14)
C15 0.0893(18) 0.0437(12) 0.0798(16) -0.0221(12) -0.0336(14) -0.0140(11)
C16 0.0774(15) 0.0406(11) 0.0577(13) -0.0164(10) -0.0262(11) -0.0146(9)
C17 0.0800(16) 0.0407(11) 0.0635(14) -0.0227(11) -0.0236(11) -0.0075(10)
C18 0.0771(16) 0.0447(12) 0.0835(16) -0.0082(12) -0.0308(13) -0.0198(11)
C19 0.0935(18) 0.0516(13) 0.0608(14) -0.0151(12) -0.0176(12) -0.0253(11)
C20 0.0743(14) 0.0527(12) 0.0469(12) -0.0143(11) -0.0016(10) -0.0210(10)
C21 0.117(2) 0.112(2) 0.0538(15) -0.0430(19) 0.0201(14) -0.0304(15)
C22 0.0852(18) 0.094(2) 0.0825(18) -0.0074(15) 0.0070(14) -0.0493(16)
N6 0.0885(13) 0.0544(11) 0.0570(11) -0.0311(10) 0.0008(9) -0.0215(9)
N5 0.0702(11) 0.0415(9) 0.0490(10) -0.0234(8) 0.0010(8) -0.0078(8)
C12 0.0735(14) 0.0383(11) 0.0507(12) -0.0181(10) -0.0012(10) -0.0151(9)
C11 0.0932(17) 0.0598(14) 0.0409(12) -0.0215(12) -0.0025(11) -0.0111(11)
N1 0.0511(9) 0.0361(8) 0.0403(8) -0.0138(7) -0.0024(7) -0.0117(7)
N4 0.0597(10) 0.0391(8) 0.0428(9) -0.0187(7) -0.0004(7) -0.0121(7)
C24 0.0857(15) 0.0456(12) 0.0534(13) -0.0350(11) 0.0014(10) -0.0105(9)
C23 0.0663(13) 0.0528(12) 0.0447(11) -0.0221(10) 0.0050(9) -0.0140(9)
O1 0.0834(12) 0.0565(10) 0.1217(15) -0.0247(9) -0.0031(10) 0.0301(10)
O2 0.1266(16) 0.1143(15) 0.1246(16) -0.0233(12) -0.0190(12) -0.0879(14)

loop_
_atom_type_symbol
_atom_type_description
_atom_type_scat_dispersion_real
_atom_type_scat_dispersion_imag
_atom_type_scat_source
C C 0.0033 0.0016 'International Tables Vol C Tables 4.2.6.8 and 6.1.1.4'
H H 0.0000 0.0000 'International Tables Vol C Tables 4.2.6.8 and 6.1.1.4'
N N 0.0061 0.0033 'International Tables Vol C Tables 4.2.6.8 and 6.1.1.4'
O O 0.0106 0.0060 'International Tables Vol C Tables 4.2.6.8 and 6.1.1.4'
F F 0.0171 0.0103 'International Tables Vol C Tables 4.2.6.8 and 6.1.1.4'

loop_
_geom_angle_atom_site_label_1
_geom_angle_atom_site_label_2
_geom_angle_atom_site_label_3
_geom_angle
F1 C1 C6 117.4(2)
F1 C1 C2 118.9(2)
C6 C1 C2 123.7(2)
C1 C2 C3 117.9(2)
C1 C2 H2A 121.1
C3 C2 H2A 121.1
C2 C3 C4 121.47(19)
C2 C3 H3A 119.3
C4 C3 H3A 119.3
C5 C4 C3 116.77(19)
C5 C4 C7 124.50(17)
C3 C4 C7 118.72(17)
F2 C5 C6 117.88(17)
F2 C5 C4 118.42(18)
C6 C5 C4 123.66(18)
C5 C6 C1 116.47(19)
C5 C6 H6A 121.8
C1 C6 H6A 121.8
O1 C7 C4 120.29(19)
O1 C7 C8 119.54(19)
C4 C7 C8 120.14(16)
N1 C8 C9 116.98(16)
N1 C8 C7 115.56(15)
C9 C8 C7 118.05(17)
N1 C8 C10 117.75(16)
C9 C8 C10 58.74(14)
C7 C8 C10 117.95(17)
C10 C9 C8 60.96(14)
C10 C9 H9A 117.7
C8 C9 H9A 117.7
C10 C9 H9B 117.7
C8 C9 H9B 117.7
H9A C9 H9B 114.8
C9 C10 C8 60.30(14)
C9 C10 H10A 117.7
C8 C10 H10A 117.7
C9 C10 H10B 117.7
C8 C10 H10B 117.7
H10A C10 H10B 114.9
C11 N2 N1 101.85(15)
C12 N3 C11 101.76(17)
F3 C13 C18 118.3(2)
F3 C13 C14 118.2(3)
C18 C13 C14 123.4(3)
C15 C14 C13 118.1(2)
C15 C14 H14A 120.9
C13 C14 H14A 120.9
C14 C15 C16 122.0(2)
C14 C15 H15A 119.0
C16 C15 H15A 119.0
C17 C16 C15 116.4(2)
C17 C16 C19 124.0(2)
C15 C16 C19 119.55(19)
F4 C17 C18 118.42(19)
F4 C17 C16 117.9(2)
C18 C17 C16 123.6(2)
C13 C18 C17 116.4(2)
C13 C18 H18A 121.8
C17 C18 H18A 121.8
O2 C19 C16 119.7(2)
O2 C19 C20 119.5(2)
C16 C19 C20 120.83(17)
N4 C20 C19 116.14(18)
N4 C20 C22 116.23(18)
C19 C20 C22 117.79(19)
N4 C20 C21 117.26(19)
C19 C20 C21 118.64(19)
C22 C20 C21 58.42(17)
C22 C21 C20 60.67(17)
C22 C21 H21A 117.7
C20 C21 H21A 117.7
C22 C21 H21B 117.7
C20 C21 H21B 117.7
H21A C21 H21B 114.8
C21 C22 C20 60.91(16)
C21 C22 H22A 117.7
C20 C22 H22A 117.7
C21 C22 H22B 117.7
C20 C22 H22B 117.7
H22A C22 H22B 114.8
C24 N6 C23 102.17(16)
C23 N5 N4 102.04(15)
N3 C12 N1 111.64(17)
N3 C12 H12A 124.2
N1 C12 H12A 124.2
N2 C11 N3 115.84(18)
N2 C11 H11A 122.1
N3 C11 H11A 122.1
C12 N1 N2 108.90(15)
C12 N1 C8 132.04(15)
N2 N1 C8 119.02(14)
C24 N4 N5 108.55(15)
C24 N4 C20 131.78(17)
N5 N4 C20 119.64(15)
N6 C24 N4 111.46(18)
N6 C24 H24A 124.3
N4 C24 H24A 124.3
N5 C23 N6 115.78(18)
N5 C23 H23A 122.1
N6 C23 H23A 122.1

loop_
_geom_bond_atom_site_label_1
_geom_bond_atom_site_label_2
_geom_bond_distance
F1 C1 1.357(3)
F2 C5 1.354(2)
F3 C13 1.348(3)
F4 C17 1.348(2)
C1 C6 1.366(3)
C1 C2 1.366(3)
C2 C3 1.371(3)
C2 H2A 0.9300
C3 C4 1.396(3)
C3 H3A 0.9300
C4 C5 1.378(3)
C4 C7 1.486(3)
C5 C6 1.364(3)
C6 H6A 0.9300
C7 O1 1.209(2)
C7 C8 1.498(3)
C8 N1 1.436(2)
C8 C9 1.494(3)
C8 C10 1.503(3)
C9 C10 1.470(3)
C9 H9A 0.9700
C9 H9B 0.9700
C10 H10A 0.9700
C10 H10B 0.9700
N2 C11 1.309(3)
N2 N1 1.361(2)
N3 C12 1.307(2)
N3 C11 1.348(3)
C13 C18 1.364(3)
C13 C14 1.365(3)
C14 C15 1.364(3)
C14 H14A 0.9300
C15 C16 1.390(3)
C15 H15A 0.9300
C16 C17 1.382(3)
C16 C19 1.483(3)
C17 C18 1.371(3)
C18 H18A 0.9300
C19 O2 1.215(2)
C19 C20 1.493(3)
C20 N4 1.437(2)
C20 C22 1.498(3)
C20 C21 1.502(3)
C21 C22 1.464(4)
C21 H21A 0.9700
C21 H21B 0.9700
C22 H22A 0.9700
C22 H22B 0.9700
N6 C24 1.303(3)
N6 C23 1.342(3)
N5 C23 1.305(2)
N5 N4 1.363(2)
C12 N1 1.327(2)
C12 H12A 0.9300
C11 H11A 0.9300
N4 C24 1.330(2)
C24 H24A 0.9300
C23 H23A 0.9300

loop_
_geom_hbond_atom_site_label_D
_geom_hbond_atom_site_label_H
_geom_hbond_atom_site_label_A
_geom_hbond_site_symmetry_A
_geom_hbond_distance_DH
_geom_hbond_distance_HA
_geom_hbond_distance_DA
_geom_hbond_angle_DHA
C12 H12A O2 2_676 0.93 2.35 3.268(2) 171.4
C24 H24A O1 2_666 0.93 2.37 3.265(3) 161.3

loop_
_geom_torsion_atom_site_label_1
_geom_torsion_atom_site_label_2
_geom_torsion_atom_site_label_3
_geom_torsion_atom_site_label_4
_geom_torsion
F1 C1 C2 C3 -178.8(2)
C6 C1 C2 C3 1.6(4)
C1 C2 C3 C4 0.9(3)
C2 C3 C4 C5 -2.6(3)
C2 C3 C4 C7 178.48(19)
C3 C4 C5 F2 -175.89(17)
C7 C4 C5 F2 2.9(3)
C3 C4 C5 C6 2.1(3)
C7 C4 C5 C6 -179.09(19)
F2 C5 C6 C1 178.18(18)
C4 C5 C6 C1 0.2(3)
F1 C1 C6 C5 178.23(19)
C2 C1 C6 C5 -2.1(3)
C5 C4 C7 O1 -137.7(2)
C3 C4 C7 O1 41.0(3)
C5 C4 C7 C8 44.3(3)
C3 C4 C7 C8 -136.94(19)
O1 C7 C8 N1 -152.1(2)
C4 C7 C8 N1 25.9(2)
O1 C7 C8 C9 -6.6(3)
C4 C7 C8 C9 171.43(17)
O1 C7 C8 C10 60.9(3)
C4 C7 C8 C10 -121.1(2)
N1 C8 C9 C10 -107.59(19)
C7 C8 C9 C10 107.3(2)
N1 C8 C10 C9 106.28(19)
C7 C8 C10 C9 -107.5(2)
F3 C13 C14 C15 178.6(2)
C18 C13 C14 C15 -0.7(4)
C13 C14 C15 C16 -1.0(3)
C14 C15 C16 C17 1.9(3)
C14 C15 C16 C19 -179.5(2)
C15 C16 C17 F4 176.35(18)
C19 C16 C17 F4 -2.2(3)
C15 C16 C17 C18 -1.1(3)
C19 C16 C17 C18 -179.7(2)
F3 C13 C18 C17 -177.9(2)
C14 C13 C18 C17 1.4(3)
F4 C17 C18 C13 -177.89(19)
C16 C17 C18 C13 -0.5(3)
C17 C16 C19 O2 132.8(2)
C15 C16 C19 O2 -45.8(3)
C17 C16 C19 C20 -49.5(3)
C15 C16 C19 C20 131.9(2)
O2 C19 C20 N4 156.3(2)
C16 C19 C20 N4 -21.4(3)
O2 C19 C20 C22 11.7(3)
C16 C19 C20 C22 -166.0(2)
O2 C19 C20 C21 -55.6(3)
C16 C19 C20 C21 126.7(2)
N4 C20 C21 C22 -105.5(2)
C19 C20 C21 C22 106.7(2)
N4 C20 C22 C21 107.2(2)
C19 C20 C22 C21 -108.2(2)
C11 N3 C12 N1 -0.4(2)
N1 N2 C11 N3 -0.8(3)
C12 N3 C11 N2 0.8(3)
N3 C12 N1 N2 -0.1(2)
N3 C12 N1 C8 -177.66(18)
C11 N2 N1 C12 0.5(2)
C11 N2 N1 C8 178.46(17)
C9 C8 N1 C12 93.1(2)
C7 C8 N1 C12 -121.0(2)
C10 C8 N1 C12 26.0(3)
C9 C8 N1 N2 -84.3(2)
C7 C8 N1 N2 61.6(2)
C10 C8 N1 N2 -151.36(17)
C23 N5 N4 C24 -0.2(2)
C23 N5 N4 C20 -178.35(17)
C19 C20 N4 C24 115.3(2)
C22 C20 N4 C24 -99.5(3)
C21 C20 N4 C24 -33.2(3)
C19 C20 N4 N5 -67.0(2)
C22 C20 N4 N5 78.1(2)
C21 C20 N4 N5 144.4(2)
C23 N6 C24 N4 0.2(2)
N5 N4 C24 N6 0.0(2)
C20 N4 C24 N6 177.81(19)
N4 N5 C23 N6 0.4(2)
C24 N6 C23 N5 -0.4(2)

loop_
_cod_related_entry_id
_cod_related_entry_database
_cod_related_entry_code
1 ChemSpider 30657102
